data_7053488
loop_
_publ_author_name
'Quisenberry, Keith T.'
'White, Rosemary E.'
'Hanusa, Timothy P.'
'Brennessel, William W.'

_publ_section_title
;
 Allyl complexes of the heavy alkaline-earth metals: molecular structure
 and catalytic behavior
;
_journal_issue 8
_journal_name_full 'New Journal of Chemistry'
_journal_page_first 1579
_journal_paper_doi 10.1039/c0nj00084a
_journal_volume 34
_journal_year 2010
_chemical_formula_moiety 'C26 H58 O2 Si4 Sr'
_chemical_formula_sum 'C26 H58 O2 Si4 Sr'
_chemical_formula_weight 602.70
_chemical_name_common 04227
_chemical_name_systematic
;
?
;
_space_group_IT_number 86
_symmetry_cell_setting tetragonal
_symmetry_space_group_name_Hall '-P 4bc'
_symmetry_space_group_name_H-M 'P 42/n :2'
_atom_sites_solution_hydrogens geom
_atom_sites_solution_primary direct
_atom_sites_solution_secondary difmap
_audit_creation_method SHELXL-97
_cell_angle_alpha 90.00
_cell_angle_beta 90.00
_cell_angle_gamma 90.00
_cell_formula_units_Z 4
_cell_length_a 14.9010(8)
_cell_length_b 14.9010(8)
_cell_length_c 16.825(2)
_cell_measurement_reflns_used 3112
_cell_measurement_temperature 173(2)
_cell_measurement_theta_max 24.31
_cell_measurement_theta_min 2.73
_cell_volume 3735.8(5)
_computing_cell_refinement 'SAINT, Bruker'
_computing_data_collection 'SMART, Bruker'
_computing_data_reduction 'SAINT, Bruker'
_computing_molecular_graphics 'SHELXTL, Bruker'
_computing_publication_material 'Bruker SHELXTL'
_computing_structure_refinement 'SHELXL-97 (Sheldrick, 1997)'
_computing_structure_solution SIR97
_diffrn_ambient_temperature 173(2)
_diffrn_measured_fraction_theta_full 1.000
_diffrn_measured_fraction_theta_max 1.000
_diffrn_measurement_device_type 'Bruker SMART Platform CCD'
_diffrn_measurement_method 'area detector, \w scans per \f'
_diffrn_radiation_monochromator graphite
_diffrn_radiation_source 'normal-focus sealed tube'
_diffrn_radiation_type MoK\a
_diffrn_radiation_wavelength 0.71073
_diffrn_reflns_av_R_equivalents 0.0574
_diffrn_reflns_av_sigmaI/netI 0.0271
_diffrn_reflns_limit_h_max 17
_diffrn_reflns_limit_h_min -17
_diffrn_reflns_limit_k_max 17
_diffrn_reflns_limit_k_min -17
_diffrn_reflns_limit_l_max 20
_diffrn_reflns_limit_l_min -20
_diffrn_reflns_number 36801
_diffrn_reflns_theta_full 25.03
_diffrn_reflns_theta_max 25.03
_diffrn_reflns_theta_min 1.83
_exptl_absorpt_coefficient_mu 1.589
_exptl_absorpt_correction_T_max 0.7851
_exptl_absorpt_correction_T_min 0.5985
_exptl_absorpt_correction_type multi-scan
_exptl_absorpt_process_details 'SADABS, R. Blessing, 1995'
_exptl_crystal_colour colorless
_exptl_crystal_density_diffrn 1.072
_exptl_crystal_density_method 'not measured'
_exptl_crystal_description block
_exptl_crystal_F_000 1296
_exptl_crystal_size_max 0.36
_exptl_crystal_size_mid 0.28
_exptl_crystal_size_min 0.16
_refine_diff_density_max 0.451
_refine_diff_density_min -0.276
_refine_diff_density_rms 0.054
_refine_ls_extinction_method none
_refine_ls_goodness_of_fit_ref 1.031
_refine_ls_hydrogen_treatment constr
_refine_ls_matrix_type full
_refine_ls_number_parameters 185
_refine_ls_number_reflns 3303
_refine_ls_number_restraints 45
_refine_ls_restrained_S_all 1.043
_refine_ls_R_factor_all 0.0660
_refine_ls_R_factor_gt 0.0419
_refine_ls_shift/su_max 0.001
_refine_ls_shift/su_mean 0.000
_refine_ls_structure_factor_coef Fsqd
_refine_ls_weighting_details 'calc w=1/[\s^2^(Fo^2^)+(0.0620P)^2^+2.6924P] where P=(Fo^2^+2Fc^2^)/3'
_refine_ls_weighting_scheme calc
_refine_ls_wR_factor_gt 0.1067
_refine_ls_wR_factor_ref 0.1243
_reflns_number_gt 2380
_reflns_number_total 3303
_reflns_threshold_expression >2sigma(I)
_cod_data_source_file c0nj00084a.txt
_cod_data_source_block 04227
_cod_original_cell_volume 3735.7(5)
_cod_original_sg_symbol_H-M P4~2~/n
_cod_database_code 7053488

loop_
_symmetry_equiv_pos_as_xyz
'x, y, z'
'-x+1/2, -y+1/2, z'
'-y, x+1/2, z+1/2'
'y+1/2, -x, z+1/2'
'-x, -y, -z'
'x-1/2, y-1/2, -z'
'y, -x-1/2, -z-1/2'
'-y-1/2, x, -z-1/2'

loop_
_atom_site_label
_atom_site_type_symbol
_atom_site_fract_x
_atom_site_fract_y
_atom_site_fract_z
_atom_site_U_iso_or_equiv
_atom_site_adp_type
_atom_site_occupancy
_atom_site_symmetry_multiplicity
_atom_site_calc_flag
_atom_site_refinement_flags
_atom_site_disorder_assembly
_atom_site_disorder_group
Sr1 Sr 0.7500 0.2500 0.08011(3) 0.05101(17) Uani 1 2 d SD . .
C1 C 0.7800(2) 0.1145(2) 0.1923(2) 0.0584(9) Uani 1 1 d . B .
H1 H 0.7550 0.1670 0.2154 0.070 Uiso 1 1 calc R A 1
C2 C 0.8621(2) 0.1240(2) 0.1531(2) 0.0555(9) Uani 1 1 d . B .
H2 H 0.8845 0.0711 0.1287 0.067 Uiso 1 1 calc R . .
C3 C 0.9164(2) 0.2006(2) 0.1445(2) 0.0576(9) Uani 1 1 d . B .
H3 H 0.8919 0.2567 0.1602 0.069 Uiso 1 1 calc R . .
Si1 Si 0.71601(7) 0.01049(7) 0.20346(7) 0.0616(3) Uani 0.382(17) 1 d PDU B 1
C4 C 0.760(2) -0.075(2) 0.1307(15) 0.123(5) Uani 0.382(17) 1 d PDU B 1
H4A H 0.7622 -0.0481 0.0774 0.185 Uiso 0.382(17) 1 calc PR B 1
H4B H 0.7201 -0.1271 0.1300 0.185 Uiso 0.382(17) 1 calc PR B 1
H4C H 0.8204 -0.0934 0.1466 0.185 Uiso 0.382(17) 1 calc PR B 1
C5 C 0.5958(9) 0.0282(16) 0.1838(17) 0.109(4) Uani 0.382(17) 1 d PDU B 1
H5A H 0.5762 0.0842 0.2089 0.164 Uiso 0.382(17) 1 calc PR B 1
H5B H 0.5613 -0.0221 0.2056 0.164 Uiso 0.382(17) 1 calc PR B 1
H5C H 0.5858 0.0318 0.1263 0.164 Uiso 0.382(17) 1 calc PR B 1
C6 C 0.7304(16) -0.0370(17) 0.3049(9) 0.099(3) Uani 0.382(17) 1 d PDU B 1
H6A H 0.7940 -0.0356 0.3195 0.148 Uiso 0.382(17) 1 calc PR B 1
H6B H 0.7089 -0.0991 0.3056 0.148 Uiso 0.382(17) 1 calc PR B 1
H6C H 0.6958 -0.0013 0.3430 0.148 Uiso 0.382(17) 1 calc PR B 1
Si1' Si 0.71601(7) 0.01049(7) 0.20346(7) 0.0616(3) Uani 0.618(17) 1 d PDU B 5
C4' C 0.7202(13) -0.0599(13) 0.1135(8) 0.123(5) Uani 0.618(17) 1 d PDU B 5
H4'1 H 0.6707 -0.0434 0.0779 0.185 Uiso 0.618(17) 1 calc PR B 5
H4'2 H 0.7145 -0.1232 0.1284 0.185 Uiso 0.618(17) 1 calc PR B 5
H4'3 H 0.7775 -0.0505 0.0862 0.185 Uiso 0.618(17) 1 calc PR B 5
C5' C 0.5992(6) 0.0369(9) 0.2358(11) 0.109(4) Uani 0.618(17) 1 d PDU B 5
H5'1 H 0.6008 0.0832 0.2772 0.164 Uiso 0.618(17) 1 calc PR B 5
H5'2 H 0.5709 -0.0174 0.2571 0.164 Uiso 0.618(17) 1 calc PR B 5
H5'3 H 0.5646 0.0588 0.1903 0.164 Uiso 0.618(17) 1 calc PR B 5
C6' C 0.7618(9) -0.0622(10) 0.2870(7) 0.099(3) Uani 0.618(17) 1 d PDU B 5
H6'1 H 0.8236 -0.0799 0.2746 0.148 Uiso 0.618(17) 1 calc PR B 5
H6'2 H 0.7245 -0.1160 0.2926 0.148 Uiso 0.618(17) 1 calc PR B 5
H6'3 H 0.7609 -0.0281 0.3368 0.148 Uiso 0.618(17) 1 calc PR B 5
Si2 Si 1.03062(7) 0.19971(7) 0.10548(7) 0.0640(3) Uani 1 1 d . . .
C7 C 1.0394(4) 0.1226(4) 0.0200(4) 0.121(2) Uani 1 1 d . C .
H7A H 1.0001 0.1435 -0.0229 0.182 Uiso 1 1 calc R . .
H7B H 1.0211 0.0621 0.0363 0.182 Uiso 1 1 calc R . .
H7C H 1.1016 0.1211 0.0011 0.182 Uiso 1 1 calc R . .
C8 C 1.0692(3) 0.3128(3) 0.0755(4) 0.1087(19) Uani 1 1 d . C .
H8A H 1.0316 0.3350 0.0319 0.163 Uiso 1 1 calc R . .
H8B H 1.1318 0.3095 0.0577 0.163 Uiso 1 1 calc R . .
H8C H 1.0648 0.3537 0.1209 0.163 Uiso 1 1 calc R . .
C9 C 1.1135(3) 0.1614(4) 0.1826(3) 0.1104(18) Uani 1 1 d . C .
H9A H 1.1005 0.0991 0.1974 0.166 Uiso 1 1 calc R . .
H9B H 1.1088 0.1998 0.2297 0.166 Uiso 1 1 calc R . .
H9C H 1.1744 0.1652 0.1609 0.166 Uiso 1 1 calc R . .
O1 O 0.7202(11) 0.1585(11) -0.0420(7) 0.073(3) Uani 0.508(10) 1 d PD C 1
C10 C 0.6394(9) 0.1583(9) -0.0864(8) 0.099(3) Uani 0.508(10) 1 d PD C 1
H10A H 0.6415 0.2045 -0.1286 0.119 Uiso 0.508(10) 1 calc PR C 1
H10B H 0.5874 0.1706 -0.0514 0.119 Uiso 0.508(10) 1 calc PR C 1
C11 C 0.632(2) 0.067(3) -0.122(3) 0.118(5) Uani 0.508(10) 1 d PD C 1
H11A H 0.5892 0.0297 -0.0915 0.141 Uiso 0.508(10) 1 calc PR C 1
H11B H 0.6123 0.0703 -0.1777 0.141 Uiso 0.508(10) 1 calc PR C 1
C12 C 0.720(2) 0.029(3) -0.117(3) 0.148(10) Uani 0.508(10) 1 d PD C 1
H12A H 0.7408 0.0097 -0.1702 0.178 Uiso 0.508(10) 1 calc PR C 1
H12B H 0.7210 -0.0228 -0.0807 0.178 Uiso 0.508(10) 1 calc PR C 1
C13 C 0.7791(14) 0.102(3) -0.086(2) 0.126(8) Uani 0.508(10) 1 d PD C 1
H13A H 0.8268 0.0777 -0.0514 0.151 Uiso 0.508(10) 1 calc PR C 1
H13B H 0.8074 0.1361 -0.1301 0.151 Uiso 0.508(10) 1 calc PR C 1
O1' O 0.7051(11) 0.1391(11) -0.0261(8) 0.073(3) Uani 0.492(10) 1 d PD C 5
C10' C 0.6239(9) 0.1066(10) -0.0592(8) 0.099(3) Uani 0.492(10) 1 d PD C 5
H10C H 0.5816 0.1568 -0.0682 0.119 Uiso 0.492(10) 1 calc PR C 5
H10D H 0.5954 0.0631 -0.0225 0.119 Uiso 0.492(10) 1 calc PR C 5
C11' C 0.646(2) 0.062(3) -0.136(2) 0.118(5) Uani 0.492(10) 1 d PD C 5
H11C H 0.6122 0.0057 -0.1418 0.141 Uiso 0.492(10) 1 calc PR C 5
H11D H 0.6321 0.1022 -0.1810 0.141 Uiso 0.492(10) 1 calc PR C 5
C12' C 0.740(2) 0.044(3) -0.133(3) 0.148(10) Uani 0.492(10) 1 d PD C 5
H12C H 0.7693 0.0666 -0.1817 0.178 Uiso 0.492(10) 1 calc PR C 5
H12D H 0.7505 -0.0209 -0.1284 0.178 Uiso 0.492(10) 1 calc PR C 5
C13' C 0.7765(14) 0.091(3) -0.062(2) 0.126(8) Uani 0.492(10) 1 d PD C 5
H13C H 0.8021 0.0475 -0.0243 0.151 Uiso 0.492(10) 1 calc PR C 5
H13D H 0.8246 0.1335 -0.0784 0.151 Uiso 0.492(10) 1 calc PR C 5

loop_
_atom_site_aniso_label
_atom_site_aniso_U_11
_atom_site_aniso_U_22
_atom_site_aniso_U_33
_atom_site_aniso_U_23
_atom_site_aniso_U_13
_atom_site_aniso_U_12
Sr1 0.0574(3) 0.0470(3) 0.0486(3) 0.000 0.000 0.0066(2)
C1 0.054(2) 0.055(2) 0.066(2) 0.0078(17) 0.0009(17) 0.0040(16)
C2 0.054(2) 0.0490(19) 0.063(2) 0.0067(16) -0.0034(17) 0.0054(16)
C3 0.052(2) 0.050(2) 0.070(2) -0.0020(17) 0.0000(17) 0.0061(16)
Si1 0.0557(6) 0.0530(6) 0.0761(7) 0.0112(5) 0.0050(5) -0.0022(4)
C4 0.154(15) 0.100(8) 0.115(7) -0.020(7) 0.038(7) -0.053(9)
C5 0.055(3) 0.079(4) 0.195(12) 0.022(9) -0.009(6) -0.005(3)
C6 0.090(9) 0.081(9) 0.126(5) 0.036(6) -0.003(5) -0.004(5)
Si1' 0.0557(6) 0.0530(6) 0.0761(7) 0.0112(5) 0.0050(5) -0.0022(4)
C4' 0.154(15) 0.100(8) 0.115(7) -0.020(7) 0.038(7) -0.053(9)
C5' 0.055(3) 0.079(4) 0.195(12) 0.022(9) -0.009(6) -0.005(3)
C6' 0.090(9) 0.081(9) 0.126(5) 0.036(6) -0.003(5) -0.004(5)
Si2 0.0524(6) 0.0548(6) 0.0848(8) -0.0054(5) 0.0100(5) -0.0013(5)
C7 0.097(4) 0.132(5) 0.135(5) -0.060(4) 0.046(4) -0.022(3)
C8 0.083(3) 0.079(3) 0.164(6) 0.016(3) 0.021(3) -0.012(3)
C9 0.062(3) 0.137(5) 0.133(5) 0.010(4) 0.001(3) 0.015(3)
O1 0.092(5) 0.076(6) 0.051(4) -0.009(5) 0.006(4) -0.011(3)
C10 0.112(6) 0.099(8) 0.087(7) -0.008(5) -0.025(5) 0.007(7)
C11 0.170(10) 0.089(5) 0.095(12) -0.006(5) -0.030(8) -0.038(6)
C12 0.178(15) 0.160(13) 0.107(14) -0.062(12) -0.021(11) 0.058(12)
C13 0.107(5) 0.177(10) 0.093(19) -0.064(13) 0.016(6) 0.005(5)
O1' 0.092(5) 0.076(6) 0.051(4) -0.009(5) 0.006(4) -0.011(3)
C10' 0.112(6) 0.099(8) 0.087(7) -0.008(5) -0.025(5) 0.007(7)
C11' 0.170(10) 0.089(5) 0.095(12) -0.006(5) -0.030(8) -0.038(6)
C12' 0.178(15) 0.160(13) 0.107(14) -0.062(12) -0.021(11) 0.058(12)
C13' 0.107(5) 0.177(10) 0.093(19) -0.064(13) 0.016(6) 0.005(5)

loop_
_atom_type_symbol
_atom_type_description
_atom_type_scat_dispersion_real
_atom_type_scat_dispersion_imag
_atom_type_scat_source
C C 0.0033 0.0016 'International Tables Vol C Tables 4.2.6.8 and 6.1.1.4'
H H 0.0000 0.0000 'International Tables Vol C Tables 4.2.6.8 and 6.1.1.4'
O O 0.0106 0.0060 'International Tables Vol C Tables 4.2.6.8 and 6.1.1.4'
Si Si 0.0817 0.0704 'International Tables Vol C Tables 4.2.6.8 and 6.1.1.4'
Sr Sr -1.5307 3.2498 'International Tables Vol C Tables 4.2.6.8 and 6.1.1.4'

loop_
_geom_angle_atom_site_label_1
_geom_angle_atom_site_label_2
_geom_angle_atom_site_label_3
_geom_angle
_geom_angle_site_symmetry_1
_geom_angle_site_symmetry_3
O1 Sr1 O1 69.9(7) 2_655 .
O1 Sr1 O1' 10.3(6) 2_655 2_655
O1 Sr1 O1' 79.8(3) . 2_655
O1 Sr1 O1' 79.8(3) 2_655 .
O1 Sr1 O1' 10.3(6) . .
O1' Sr1 O1' 89.9(8) 2_655 .
O1 Sr1 C2 128.3(4) 2_655 .
O1 Sr1 C2 95.8(5) . .
O1' Sr1 C2 126.3(4) 2_655 .
O1' Sr1 C2 91.7(5) . .
O1 Sr1 C2 95.8(5) 2_655 2_655
O1 Sr1 C2 128.3(4) . 2_655
O1' Sr1 C2 91.7(5) 2_655 2_655
O1' Sr1 C2 126.3(4) . 2_655
C2 Sr1 C2 127.92(15) . 2_655
O1 Sr1 C1 156.5(4) 2_655 .
O1 Sr1 C1 100.9(4) . .
O1' Sr1 C1 155.1(4) 2_655 .
O1' Sr1 C1 92.7(4) . .
C2 Sr1 C1 28.93(10) . .
C2 Sr1 C1 106.46(11) 2_655 .
O1 Sr1 C1 100.9(4) 2_655 2_655
O1 Sr1 C1 156.5(4) . 2_655
O1' Sr1 C1 92.7(4) 2_655 2_655
O1' Sr1 C1 155.1(4) . 2_655
C2 Sr1 C1 106.45(11) . 2_655
C2 Sr1 C1 28.93(10) 2_655 2_655
C1 Sr1 C1 95.22(16) . 2_655
O1 Sr1 C3 109.3(4) 2_655 2_655
O1 Sr1 C3 107.6(4) . 2_655
O1' Sr1 C3 109.6(5) 2_655 2_655
O1' Sr1 C3 102.2(4) . 2_655
C2 Sr1 C3 122.33(10) . 2_655
C2 Sr1 C3 29.07(10) 2_655 2_655
C1 Sr1 C3 94.01(11) . 2_655
C1 Sr1 C3 53.78(10) 2_655 2_655
O1 Sr1 C3 107.6(4) 2_655 .
O1 Sr1 C3 109.3(4) . .
O1' Sr1 C3 102.2(4) 2_655 .
O1' Sr1 C3 109.6(5) . .
C2 Sr1 C3 29.07(10) . .
C2 Sr1 C3 122.33(10) 2_655 .
C1 Sr1 C3 53.78(10) . .
C1 Sr1 C3 94.01(11) 2_655 .
C3 Sr1 C3 134.55(15) 2_655 .
O1 Sr1 C13' 20.2(7) 2_655 2_655
O1 Sr1 C13' 77.3(9) . 2_655
O1' Sr1 C13' 22.2(5) 2_655 2_655
O1' Sr1 C13' 85.7(10) . 2_655
C2 Sr1 C13' 148.0(4) . 2_655
C2 Sr1 C13' 76.8(7) 2_655 2_655
C1 Sr1 C13' 176.6(6) . 2_655
C1 Sr1 C13' 87.4(9) 2_655 2_655
C3 Sr1 C13' 89.2(4) 2_655 2_655
C3 Sr1 C13' 124.0(4) . 2_655
C2 C1 Si1 126.2(3) . .
C2 C1 Sr1 75.4(2) . .
Si1 C1 Sr1 126.64(17) . .
C2 C1 H1 116.9 . .
Si1 C1 H1 116.9 . .
Sr1 C1 H1 67.6 . .
C1 C2 C3 129.4(3) . .
C1 C2 Sr1 75.7(2) . .
C3 C2 Sr1 75.8(2) . .
C1 C2 H2 115.3 . .
C3 C2 H2 115.3 . .
Sr1 C2 H2 125.2 . .
C2 C3 Si2 124.6(3) . .
C2 C3 Sr1 75.1(2) . .
Si2 C3 Sr1 133.44(18) . .
C2 C3 H3 117.7 . .
Si2 C3 H3 117.7 . .
Sr1 C3 H3 62.3 . .
C1 Si1 C5 111.6(8) . .
C1 Si1 C6 110.9(9) . .
C5 Si1 C6 109.4(9) . .
C1 Si1 C4 108.9(13) . .
C5 Si1 C4 108.5(10) . .
C6 Si1 C4 107.5(11) . .
C3 Si2 C7 110.5(2) . .
C3 Si2 C8 112.5(2) . .
C7 Si2 C8 109.4(3) . .
C3 Si2 C9 111.5(2) . .
C7 Si2 C9 107.6(3) . .
C8 Si2 C9 105.1(3) . .
Si2 C7 H7A 109.5 . .
Si2 C7 H7B 109.5 . .
H7A C7 H7B 109.5 . .
Si2 C7 H7C 109.5 . .
H7A C7 H7C 109.5 . .
H7B C7 H7C 109.5 . .
Si2 C8 H8A 109.5 . .
Si2 C8 H8B 109.5 . .
H8A C8 H8B 109.5 . .
Si2 C8 H8C 109.5 . .
H8A C8 H8C 109.5 . .
H8B C8 H8C 109.5 . .
Si2 C9 H9A 109.5 . .
Si2 C9 H9B 109.5 . .
H9A C9 H9B 109.5 . .
Si2 C9 H9C 109.5 . .
H9A C9 H9C 109.5 . .
H9B C9 H9C 109.5 . .
C10 O1 C13 104.4(11) . .
C10 O1 Sr1 125.7(11) . .
C13 O1 Sr1 129.6(14) . .
O1 C10 C11 105.7(12) . .
O1 C10 H10A 110.6 . .
C11 C10 H10A 110.6 . .
O1 C10 H10B 110.6 . .
C11 C10 H10B 110.6 . .
H10A C10 H10B 108.7 . .
C12 C11 C10 105.8(12) . .
C12 C11 H11A 110.6 . .
C10 C11 H11A 110.6 . .
C12 C11 H11B 110.6 . .
C10 C11 H11B 110.6 . .
H11A C11 H11B 108.7 . .
C11 C12 C13 105.9(14) . .
C11 C12 H12A 110.6 . .
C13 C12 H12A 110.6 . .
C11 C12 H12B 110.6 . .
C13 C12 H12B 110.6 . .
H12A C12 H12B 108.7 . .
O1 C13 C12 104.3(13) . .
O1 C13 H13A 110.9 . .
C12 C13 H13A 110.9 . .
O1 C13 H13B 110.9 . .
C12 C13 H13B 110.9 . .
H13A C13 H13B 108.9 . .
C13' O1' C10' 107.6(11) . .
C13' O1' Sr1 115.6(14) . .
C10' O1' Sr1 136.8(11) . .
O1' C10' C11' 107.4(11) . .
O1' C10' H10C 110.2 . .
C11' C10' H10C 110.2 . .
O1' C10' H10D 110.2 . .
C11' C10' H10D 110.2 . .
H10C C10' H10D 108.5 . .
C12' C11' C10' 105.9(13) . .
C12' C11' H11C 110.5 . .
C10' C11' H11C 110.5 . .
C12' C11' H11D 110.5 . .
C10' C11' H11D 110.5 . .
H11C C11' H11D 108.7 . .
C11' C12' C13' 107.6(12) . .
C11' C12' H12C 110.2 . .
C13' C12' H12C 110.2 . .
C11' C12' H12D 110.2 . .
C13' C12' H12D 110.2 . .
H12C C12' H12D 108.5 . .
O1' C13' C12' 107.6(11) . .
O1' C13' H13C 110.2 . .
C12' C13' H13C 110.2 . .
O1' C13' H13D 110.2 . .
C12' C13' H13D 110.2 . .
H13C C13' H13D 108.5 . .

loop_
_geom_bond_atom_site_label_1
_geom_bond_atom_site_label_2
_geom_bond_distance
_geom_bond_site_symmetry_2
Sr1 O1 2.505(10) 2_655
Sr1 O1 2.505(10) .
Sr1 O1' 2.524(10) 2_655
Sr1 O1' 2.524(10) .
Sr1 C2 2.797(3) .
Sr1 C2 2.797(3) 2_655
Sr1 C1 2.801(3) .
Sr1 C1 2.801(3) 2_655
Sr1 C3 2.805(3) 2_655
Sr1 C3 2.805(3) .
Sr1 C13' 3.39(3) 2_655
C1 C2 1.398(5) .
C1 Si1 1.828(4) .
C1 H1 0.9500 .
C2 C3 1.406(5) .
C2 H2 0.9500 .
C3 Si2 1.824(4) .
C3 H3 0.9500 .
Si1 C5 1.841(12) .
Si1 C6 1.860(13) .
Si1 C4 1.882(13) .
C4 H4A 0.9800 .
C4 H4B 0.9800 .
C4 H4C 0.9800 .
C5 H5A 0.9800 .
C5 H5B 0.9800 .
C5 H5C 0.9800 .
C6 H6A 0.9800 .
C6 H6B 0.9800 .
C6 H6C 0.9800 .
C4' H4'1 0.9800 .
C4' H4'2 0.9800 .
C4' H4'3 0.9800 .
C5' H5'1 0.9800 .
C5' H5'2 0.9800 .
C5' H5'3 0.9800 .
C6' H6'1 0.9800 .
C6' H6'2 0.9800 .
C6' H6'3 0.9800 .
Si2 C7 1.846(5) .
Si2 C8 1.850(5) .
Si2 C9 1.880(5) .
C7 H7A 0.9800 .
C7 H7B 0.9800 .
C7 H7C 0.9800 .
C8 H8A 0.9800 .
C8 H8B 0.9800 .
C8 H8C 0.9800 .
C9 H9A 0.9800 .
C9 H9B 0.9800 .
C9 H9C 0.9800 .
O1 C10 1.416(12) .
O1 C13 1.420(12) .
C10 C11 1.49(2) .
C10 H10A 0.9900 .
C10 H10B 0.9900 .
C11 C12 1.424(14) .
C11 H11A 0.9900 .
C11 H11B 0.9900 .
C12 C13 1.49(2) .
C12 H12A 0.9900 .
C12 H12B 0.9900 .
C13 H13A 0.9900 .
C13 H13B 0.9900 .
O1' C13' 1.416(12) .
O1' C10' 1.417(11) .
C10' C11' 1.49(2) .
C10' H10C 0.9900 .
C10' H10D 0.9900 .
C11' C12' 1.416(14) .
C11' H11C 0.9900 .
C11' H11D 0.9900 .
C12' C13' 1.48(2) .
C12' H12C 0.9900 .
C12' H12D 0.9900 .
C13' H13C 0.9900 .
C13' H13D 0.9900 .

loop_
_geom_torsion_atom_site_label_1
_geom_torsion_atom_site_label_2
_geom_torsion_atom_site_label_3
_geom_torsion_atom_site_label_4
_geom_torsion
_geom_torsion_site_symmetry_1
O1 Sr1 C1 C2 18.2(9) 2_655
O1 Sr1 C1 C2 82.2(4) .
O1' Sr1 C1 C2 -6.9(10) 2_655
O1' Sr1 C1 C2 88.6(4) .
C2 Sr1 C1 C2 -142.21(19) 2_655
C1 Sr1 C1 C2 -115.0(2) 2_655
C3 Sr1 C1 C2 -169.0(2) 2_655
C3 Sr1 C1 C2 -23.9(2) .
C13' Sr1 C1 C2 26(13) 2_655
O1 Sr1 C1 Si1 -106.4(9) 2_655
O1 Sr1 C1 Si1 -42.4(4) .
O1' Sr1 C1 Si1 -131.5(9) 2_655
O1' Sr1 C1 Si1 -36.0(4) .
C2 Sr1 C1 Si1 -124.6(4) .
C2 Sr1 C1 Si1 93.2(2) 2_655
C1 Sr1 C1 Si1 120.4(2) 2_655
C3 Sr1 C1 Si1 66.5(2) 2_655
C3 Sr1 C1 Si1 -148.4(3) .
C13' Sr1 C1 Si1 -98(13) 2_655
Si1 C1 C2 C3 -177.5(3) .
Sr1 C1 C2 C3 57.4(4) .
Si1 C1 C2 Sr1 125.0(3) .
O1 Sr1 C2 C1 -170.9(5) 2_655
O1 Sr1 C2 C1 -102.0(4) .
O1' Sr1 C2 C1 176.4(5) 2_655
O1' Sr1 C2 C1 -92.5(4) .
C2 Sr1 C2 C1 48.2(2) 2_655
C1 Sr1 C2 C1 70.2(3) 2_655
C3 Sr1 C2 C1 13.1(3) 2_655
C3 Sr1 C2 C1 137.8(3) .
C13' Sr1 C2 C1 -177.2(17) 2_655
O1 Sr1 C2 C3 51.3(5) 2_655
O1 Sr1 C2 C3 120.1(4) .
O1' Sr1 C2 C3 38.6(5) 2_655
O1' Sr1 C2 C3 129.7(4) .
C2 Sr1 C2 C3 -89.7(2) 2_655
C1 Sr1 C2 C3 -137.8(3) .
C1 Sr1 C2 C3 -67.6(2) 2_655
C3 Sr1 C2 C3 -124.8(2) 2_655
C13' Sr1 C2 C3 45.0(17) 2_655
C1 C2 C3 Si2 169.6(3) .
Sr1 C2 C3 Si2 -132.9(3) .
C1 C2 C3 Sr1 -57.4(4) .
O1 Sr1 C3 C2 -140.0(5) 2_655
O1 Sr1 C3 C2 -65.7(4) .
O1' Sr1 C3 C2 -149.1(5) 2_655
O1' Sr1 C3 C2 -54.8(4) .
C2 Sr1 C3 C2 111.0(3) 2_655
C1 Sr1 C3 C2 23.7(2) .
C1 Sr1 C3 C2 117.3(2) 2_655
C3 Sr1 C3 C2 76.9(2) 2_655
C13' Sr1 C3 C2 -153.1(11) 2_655
O1 Sr1 C3 Si2 -16.0(5) 2_655
O1 Sr1 C3 Si2 58.2(4) .
O1' Sr1 C3 Si2 -25.1(5) 2_655
O1' Sr1 C3 Si2 69.2(4) .
C2 Sr1 C3 Si2 124.0(4) .
C2 Sr1 C3 Si2 -125.0(2) 2_655
C1 Sr1 C3 Si2 147.7(3) .
C1 Sr1 C3 Si2 -118.8(2) 2_655
C3 Sr1 C3 Si2 -159.1(3) 2_655
C13' Sr1 C3 Si2 -29.2(11) 2_655
C2 C1 Si1 C5 -135.5(10) .
Sr1 C1 Si1 C5 -36.6(10) .
C2 C1 Si1 C6 102.3(8) .
Sr1 C1 Si1 C6 -158.8(8) .
C2 C1 Si1 C4 -15.7(11) .
Sr1 C1 Si1 C4 83.2(10) .
C2 C3 Si2 C7 40.7(4) .
Sr1 C3 Si2 C7 -62.3(3) .
C2 C3 Si2 C8 163.3(4) .
Sr1 C3 Si2 C8 60.3(3) .
C2 C3 Si2 C9 -78.9(4) .
Sr1 C3 Si2 C9 178.1(3) .
O1 Sr1 O1 C10 -84.0(14) 2_655
O1' Sr1 O1 C10 -86.9(12) 2_655
O1' Sr1 O1 C10 80(5) .
C2 Sr1 O1 C10 147.3(12) .
C2 Sr1 O1 C10 -2.8(14) 2_655
C1 Sr1 O1 C10 118.5(12) .
C1 Sr1 O1 C10 -13.9(18) 2_655
C3 Sr1 O1 C10 20.7(13) 2_655
C3 Sr1 O1 C10 173.7(11) .
C13' Sr1 O1 C10 -64.4(12) 2_655
O1 Sr1 O1 C13 90(3) 2_655
O1' Sr1 O1 C13 87(3) 2_655
O1' Sr1 O1 C13 -106(6) .
C2 Sr1 O1 C13 -39(3) .
C2 Sr1 O1 C13 171(3) 2_655
C1 Sr1 O1 C13 -67(3) .
C1 Sr1 O1 C13 160(3) 2_655
C3 Sr1 O1 C13 -165(3) 2_655
C3 Sr1 O1 C13 -12(3) .
C13' Sr1 O1 C13 110(3) 2_655
C13 O1 C10 C11 34(3) .
Sr1 O1 C10 C11 -150(2) .
O1 C10 C11 C12 -18(3) .
C10 C11 C12 C13 -5(3) .
C10 O1 C13 C12 -37(4) .
Sr1 O1 C13 C12 148(2) .
C11 C12 C13 O1 26(3) .
O1 Sr1 O1' C13' 81(3) 2_655
O1 Sr1 O1' C13' 66(5) .
O1' Sr1 O1' C13' 79(2) 2_655
C2 Sr1 O1' C13' -47(2) .
C2 Sr1 O1' C13' 171(2) 2_655
C1 Sr1 O1' C13' -76(2) .
C1 Sr1 O1' C13' 175(2) 2_655
C3 Sr1 O1' C13' -171(2) 2_655
C3 Sr1 O1' C13' -24(3) .
C13' Sr1 O1' C13' 101(3) 2_655
O1 Sr1 O1' C10' -102.4(15) 2_655
O1 Sr1 O1' C10' -118(6) .
O1' Sr1 O1' C10' -104.8(19) 2_655
C2 Sr1 O1' C10' 128.9(16) .
C2 Sr1 O1' C10' -12.7(18) 2_655
C1 Sr1 O1' C10' 100.0(16) .
C1 Sr1 O1' C10' -9(2) 2_655
C3 Sr1 O1' C10' 5.3(17) 2_655
C3 Sr1 O1' C10' 152.4(15) .
C13' Sr1 O1' C10' -83.0(17) 2_655
C13' O1' C10' C11' -20(4) .
Sr1 O1' C10' C11' 163(3) .
O1' C10' C11' C12' 18(3) .
C10' C11' C12' C13' -10(4) .
C10' O1' C13' C12' 14(4) .
Sr1 O1' C13' C12' -169(3) .
C11' C12' C13' O1' -2(4) .
